data_2200727
loop_
_publ_author_name
'Nobuhiro Yasuda'
'Hidehiro Uekusa'
'Yuji Ohashi'

_publ_section_title
;
 Styrene at 83K
;
_journal_issue 12
_journal_name_full 'Acta Crystallographica Section E'
_journal_page_first o1189
_journal_page_last o1190
_journal_paper_doi 10.1107/S1600536801019237
_journal_volume 57
_journal_year 2001
_chemical_formula_iupac 'C8 H8'
_chemical_formula_moiety 'C8 H8'
_chemical_formula_sum 'C8 H8'
_chemical_formula_weight 104.14
_chemical_melting_point 242.5
_chemical_name_common styrene
_chemical_name_systematic
;
 styrene
;
_space_group_IT_number 60
_symmetry_cell_setting orthorhombic
_symmetry_space_group_name_Hall '-P 2n 2ab'
_symmetry_space_group_name_H-M 'P b c n'
_audit_creation_method 'SHELXL-97 and manual editing'
_cell_angle_alpha 90.00
_cell_angle_beta 90.00
_cell_angle_gamma 90.00
_cell_formula_units_Z 8
_cell_length_a 15.6757(12)
_cell_length_b 10.4805(8)
_cell_length_c 7.5277(6)
_cell_measurement_reflns_used 11393
_cell_measurement_temperature 83(2)
_cell_measurement_theta_max 27.48
_cell_measurement_theta_min 3.58
_cell_volume 1236.72(17)
_computing_cell_refinement PROCESS-AUTO
_computing_data_collection 'PROCESS-AUTO (Rigaku, 1998)'
_computing_data_reduction 'TEXSAN (Rigaku, 1999)'
_computing_molecular_graphics 'ORTEP-3 for Windows (Farrugia, 1998)'
_computing_publication_material SHELXL97
_computing_structure_refinement 'SHELXL97 (Sheldrick, 1997)'
_computing_structure_solution 'SIR97 (Altomare et al., 1999)'
_diffrn_ambient_temperature 83(2)
_diffrn_detector_area_resol_mean 10
_diffrn_measured_fraction_theta_full .996
_diffrn_measured_fraction_theta_max .996
_diffrn_measurement_device_type 'Rigaku R-AXIS RAPID Imaging Plate'
_diffrn_measurement_method 'Oscillation Photograph'
_diffrn_radiation_monochromator graphite
_diffrn_radiation_source 'Rigaku ratating anode Ultrax18'
_diffrn_radiation_type MoK\a
_diffrn_radiation_wavelength .71069
_diffrn_reflns_av_R_equivalents .0594
_diffrn_reflns_av_sigmaI/netI .0257
_diffrn_reflns_limit_h_max 20
_diffrn_reflns_limit_h_min -19
_diffrn_reflns_limit_k_max 12
_diffrn_reflns_limit_k_min -13
_diffrn_reflns_limit_l_max 9
_diffrn_reflns_limit_l_min -9
_diffrn_reflns_number 11393
_diffrn_reflns_theta_full 27.48
_diffrn_reflns_theta_max 27.48
_diffrn_reflns_theta_min 3.58
_exptl_absorpt_coefficient_mu .063
_exptl_absorpt_correction_type none
_exptl_crystal_colour colorless
_exptl_crystal_density_diffrn 1.119
_exptl_crystal_density_meas ?
_exptl_crystal_density_method 'not measured'
_exptl_crystal_description cylindrical
_exptl_crystal_F_000 448
_exptl_crystal_size_max .3
_exptl_crystal_size_mid .3
_exptl_crystal_size_min .3
_refine_diff_density_max .192
_refine_diff_density_min -.175
_refine_ls_extinction_method none
_refine_ls_goodness_of_fit_ref 1.038
_refine_ls_hydrogen_treatment refall
_refine_ls_matrix_type full
_refine_ls_number_parameters 105
_refine_ls_number_reflns 1417
_refine_ls_number_restraints 0
_refine_ls_restrained_S_all 1.038
_refine_ls_R_factor_all .0433
_refine_ls_R_factor_gt .0388
_refine_ls_shift/su_max <0.001
_refine_ls_shift/su_mean <0.001
_refine_ls_structure_factor_coef Fsqd
_refine_ls_weighting_details 'calc w = 1/[\s^2^(Fo^2^)+(0.0404P)^2^+0.3865P] where P = (Fo^2^+2Fc^2^)/3'
_refine_ls_weighting_scheme calc
_refine_ls_wR_factor_ref .0986
_reflns_number_gt 1255
_reflns_number_total 1417
_reflns_threshold_expression I>2\s(I)
_cod_data_source_file ob6089.cif
_cod_data_source_block I
_cod_depositor_comments
;
The following automatic conversions were performed:

'_exptl_crystal_density_meas' value 'not measured' was changed to '?'
- the value is perceived as not measured.

Automatic conversion script
Id: cif_fix_values 3008 2015-01-20 13:52:24Z robertas 
;
_cod_database_code 2200727
_cod_database_fobs_code 2200727

loop_
_symmetry_equiv_pos_as_xyz
'x, y, z'
'-x+1/2, -y+1/2, z+1/2'
'x+1/2, -y+1/2, -z'
'-x, y, -z+1/2'
'-x, -y, -z'
'x-1/2, y-1/2, -z-1/2'
'-x-1/2, y-1/2, z'
'x, -y, z-1/2'

loop_
_atom_site_label
_atom_site_fract_x
_atom_site_fract_y
_atom_site_fract_z
_atom_site_U_iso_or_equiv
_atom_site_adp_type
_atom_site_calc_flag
_atom_site_refinement_flags
_atom_site_occupancy
_atom_site_disorder_assembly
_atom_site_disorder_group
_atom_site_type_symbol
C1 .26525(6) .14911(9) .43547(12) .0207(2) Uani d . 1 . . C
C2 .29626(7) .05101(10) .54433(13) .0223(2) Uani d . 1 . . C
H2 .2578(8) -.0165(13) .5869(16) .027(3) Uiso d . 1 . . H
C3 .38153(7) .04777(10) .59374(13) .0240(2) Uani d . 1 . . C
H3 .4012(8) -.0209(13) .6708(18) .032(3) Uiso d . 1 . . H
C4 .43785(7) .14117(10) .53422(13) .0246(3) Uani d . 1 . . C
H4 .5000(9) .1371(12) .5685(17) .032(3) Uiso d . 1 . . H
C5 .40803(7) .23798(10) .42473(13) .0243(2) Uani d . 1 . . C
H5 .4473(8) .3053(13) .3816(17) .030(3) Uiso d . 1 . . H
C6 .32249(7) .24176(10) .37636(13) .0228(2) Uani d . 1 . . C
H6 .3008(8) .3108(12) .2991(17) .030(3) Uiso d . 1 . . H
C7 .17514(6) .15764(11) .38098(13) .0249(3) Uani d . 1 . . C
H7 .1623(8) .2238(13) .2928(19) .037(4) Uiso d . 1 . . H
C8 .11121(7) .08637(11) .43922(15) .0302(3) Uani d . 1 . . C
H8A .1176(9) .0218(15) .530(2) .042(4) Uiso d . 1 . . H
H8B .0527(10) .1014(13) .3947(19) .042(4) Uiso d . 1 . . H

loop_
_atom_site_aniso_label
_atom_site_aniso_U_11
_atom_site_aniso_U_22
_atom_site_aniso_U_33
_atom_site_aniso_U_12
_atom_site_aniso_U_13
_atom_site_aniso_U_23
C1 .0229(5) .0243(5) .0150(4) .0031(4) .0006(3) -.0023(3)
C2 .0258(5) .0233(5) .0177(4) .0027(4) .0018(4) .0000(4)
C3 .0274(5) .0261(5) .0185(5) .0078(4) .0002(4) .0008(4)
C4 .0224(5) .0310(6) .0205(5) .0055(4) .0000(4) -.0051(4)
C5 .0251(5) .0271(5) .0206(5) -.0016(4) .0030(4) -.0031(4)
C6 .0265(5) .0244(5) .0175(5) .0029(4) .0007(4) .0012(4)
C7 .0247(5) .0288(6) .0212(5) .0047(4) -.0023(4) .0000(4)
C8 .0248(5) .0336(6) .0322(6) .0016(4) -.0018(4) -.0033(5)

loop_
_atom_type_symbol
_atom_type_description
_atom_type_scat_dispersion_real
_atom_type_scat_dispersion_imag
_atom_type_scat_source
C C .0033 .0016 'International Tables Vol C Tables 4.2.6.8 and 6.1.1.4'
H H .0000 .0000 'International Tables Vol C Tables 4.2.6.8 and 6.1.1.4'

loop_
_geom_angle_atom_site_label_1
_geom_angle_atom_site_label_2
_geom_angle_atom_site_label_3
_geom_angle
C6 C1 C2 118.29(9)
C6 C1 C7 119.05(9)
C2 C1 C7 122.66(9)
C3 C2 C1 120.57(10)
C3 C2 H2 119.0(7)
C1 C2 H2 120.4(7)
C2 C3 C4 120.48(9)
C2 C3 H3 118.9(7)
C4 C3 H3 120.7(7)
C5 C4 C3 119.44(10)
C5 C4 H4 120.5(8)
C3 C4 H4 120.0(7)
C4 C5 C6 120.07(10)
C4 C5 H5 120.4(7)
C6 C5 H5 119.5(7)
C5 C6 C1 121.14(10)
C5 C6 H6 120.5(7)
C1 C6 H6 118.4(7)
C8 C7 C1 126.79(10)
C8 C7 H7 117.8(8)
C1 C7 H7 115.4(8)
C7 C8 H8A 123.3(9)
C7 C8 H8B 119.9(8)
H8A C8 H8B 116.6(12)

loop_
_geom_bond_atom_site_label_1
_geom_bond_atom_site_label_2
_geom_bond_site_symmetry_2
_geom_bond_distance
_geom_bond_publ_flag
C1 C6 . 1.3951(14) yes
C1 C2 . 1.4017(14) yes
C1 C7 . 1.4737(14) yes
C2 C3 . 1.3878(14) yes
C2 H2 . .984(13) ?
C3 C4 . 1.3922(16) yes
C3 H3 . .974(14) ?
C4 C5 . 1.3882(15) yes
C4 H4 . 1.008(14) ?
C5 C6 . 1.3901(14) yes
C5 H5 . .991(13) ?
C6 H6 . .989(13) ?
C7 C8 . 1.3245(16) yes
C7 H7 . .980(14) ?
C8 H8A . .968(16) ?
C8 H8B . .989(15) ?

loop_
_geom_torsion_atom_site_label_1
_geom_torsion_atom_site_label_2
_geom_torsion_atom_site_label_3
_geom_torsion_atom_site_label_4
_geom_torsion
_geom_torsion_publ_flag
C6 C1 C2 C3 .95(14) ?
C7 C1 C2 C3 -179.29(9) ?
C1 C2 C3 C4 -.74(15) ?
C2 C3 C4 C5 .02(15) ?
C3 C4 C5 C6 .47(15) ?
C4 C5 C6 C1 -.25(15) ?
C2 C1 C6 C5 -.46(14) ?
C7 C1 C6 C5 179.77(9) ?
C6 C1 C7 C8 -172.42(11) ?
C2 C1 C7 C8 7.82(17) yes

loop_
_cod_related_entry_id
_cod_related_entry_database
_cod_related_entry_code
1 ChemSpider 7220
